data_4028719
loop_
_publ_author_name
'Zeng Li'
'Jing Li'
'Nan Yang'
'Ying Chen'
'Yu Zhou'
'Xun Ji'
'Lei Zhang'
'Jinfang Wang'
'Xin Xie'
'Hong Liu'

_publ_section_title
;
 Gold(I)-Catalyzed Cascade Approach for the Synthesis of Tryptamine-Based
 Polycyclic Privileged Scaffolds as \a1-Adrenergic Receptor Antagonists
;
_journal_name_full 'Journal of Organic Chemistry'
_journal_page_first 10802
_journal_page_last 10811
_journal_paper_doi 10.1021/jo4017887
_journal_volume 78
_journal_year 2013
_chemical_formula_sum 'C21 H20 N2 O2'
_chemical_formula_weight 332.39
_chemical_name_common 3be
_space_group_IT_number 14
_symmetry_cell_setting monoclinic
_symmetry_space_group_name_Hall '-P 2yn'
_symmetry_space_group_name_H-M 'P 1 21/n 1'
_atom_sites_solution_hydrogens geom
_atom_sites_solution_primary direct
_atom_sites_solution_secondary difmap
_audit_creation_method SHELXL-97
_audit_update_record
;
2012-12-20 # Formatted by publCIF
;
_cell_angle_alpha 90.00
_cell_angle_beta 92.1790(10)
_cell_angle_gamma 90.00
_cell_formula_units_Z 4
_cell_length_a 11.3759(3)
_cell_length_b 13.0992(4)
_cell_length_c 11.4895(3)
_cell_measurement_reflns_used 6169
_cell_measurement_temperature 100(2)
_cell_measurement_theta_max 54.87
_cell_measurement_theta_min 4.50
_cell_volume 1710.87(8)
_computing_cell_refinement 'Bruker SAINT'
_computing_data_collection 'Bruker APEX2'
_computing_data_reduction 'Bruker SAINT'
_computing_molecular_graphics 'Bruker SHELXTL'
_computing_publication_material 'Bruker SHELXTL'
_computing_structure_refinement 'SHELXL-97 (Sheldrick, 2008)'
_computing_structure_solution 'SHELXS-97 (Sheldrick, 2008)'
_diffrn_ambient_temperature 100(2)
_diffrn_measured_fraction_theta_full 0.995
_diffrn_measured_fraction_theta_max 0.995
_diffrn_measurement_device_type 'Bruker APEX-II CCD'
_diffrn_radiation_monochromator graphite
_diffrn_radiation_source 'fine-focus sealed tube'
_diffrn_radiation_type MoK\a
_diffrn_radiation_wavelength 0.71073
_diffrn_reflns_av_R_equivalents 0.0210
_diffrn_reflns_av_sigmaI/netI 0.0134
_diffrn_reflns_limit_h_max 14
_diffrn_reflns_limit_h_min -13
_diffrn_reflns_limit_k_max 17
_diffrn_reflns_limit_k_min -16
_diffrn_reflns_limit_l_max 14
_diffrn_reflns_limit_l_min -14
_diffrn_reflns_number 27556
_diffrn_reflns_theta_full 27.57
_diffrn_reflns_theta_max 27.57
_diffrn_reflns_theta_min 2.36
_exptl_absorpt_coefficient_mu 0.084
_exptl_absorpt_correction_T_max 0.9867
_exptl_absorpt_correction_T_min 0.9786
_exptl_absorpt_correction_type multi-scan
_exptl_absorpt_process_details sadabs
_exptl_crystal_colour colorless
_exptl_crystal_density_diffrn 1.290
_exptl_crystal_description block
_exptl_crystal_F_000 704
_exptl_crystal_size_max 0.26
_exptl_crystal_size_mid 0.18
_exptl_crystal_size_min 0.16
_refine_diff_density_max 0.228
_refine_diff_density_min -0.157
_refine_diff_density_rms 0.031
_refine_ls_extinction_coef 0.0040(7)
_refine_ls_extinction_expression Fc^*^=kFc[1+0.001xFc^2^\l^3^/sin(2\q)]^-1/4^
_refine_ls_extinction_method SHELXL
_refine_ls_goodness_of_fit_ref 0.992
_refine_ls_hydrogen_treatment mixed
_refine_ls_matrix_type full
_refine_ls_number_parameters 229
_refine_ls_number_reflns 3936
_refine_ls_number_restraints 0
_refine_ls_restrained_S_all 0.992
_refine_ls_R_factor_all 0.0472
_refine_ls_R_factor_gt 0.0379
_refine_ls_shift/su_max 0.000
_refine_ls_shift/su_mean 0.000
_refine_ls_structure_factor_coef Fsqd
_refine_ls_weighting_details 'calc w=1/[\s^2^(Fo^2^)+(0.0354P)^2^+0.5628P] where P=(Fo^2^+2Fc^2^)/3'
_refine_ls_weighting_scheme calc
_refine_ls_wR_factor_gt 0.0885
_refine_ls_wR_factor_ref 0.0942
_reflns_number_gt 3276
_reflns_number_total 3936
_reflns_threshold_expression >2sigma(I)
_cod_data_source_file jo4017887_si_003.cif
_cod_data_source_block C21H20N2O2
_cod_database_code 4028719

loop_
_symmetry_equiv_pos_as_xyz
'x, y, z'
'-x+1/2, y+1/2, -z+1/2'
'-x, -y, -z'
'x-1/2, -y-1/2, z-1/2'

loop_
_atom_site_label
_atom_site_type_symbol
_atom_site_fract_x
_atom_site_fract_y
_atom_site_fract_z
_atom_site_U_iso_or_equiv
_atom_site_adp_type
_atom_site_occupancy
_atom_site_symmetry_multiplicity
_atom_site_calc_flag
_atom_site_refinement_flags
O1 O 0.12510(10) 0.18979(8) 0.92899(8) 0.0551(3) Uani 1 1 d .
O2 O 0.35140(9) 0.37898(7) 0.14785(9) 0.0525(3) Uani 1 1 d .
N1 N 0.18864(9) 0.06175(7) 0.48095(8) 0.0384(2) Uani 1 1 d .
H5 H 0.1714 0.0062 0.4442 0.046 Uiso 1 1 calc R
N2 N 0.30124(9) 0.26365(7) 0.28423(9) 0.0395(2) Uani 1 1 d .
C1 C 0.56423(12) -0.02724(11) 0.20861(13) 0.0523(3) Uani 1 1 d .
H1 H 0.6270 -0.0667 0.1851 0.063 Uiso 1 1 calc R
C2 C 0.52457(11) 0.05377(11) 0.14093(12) 0.0467(3) Uani 1 1 d .
H6 H 0.5617 0.0693 0.0724 0.056 Uiso 1 1 calc R
C3 C 0.42964(10) 0.11224(9) 0.17442(10) 0.0372(3) Uani 1 1 d .
C4 C 0.37318(10) 0.08829(8) 0.27615(10) 0.0324(2) Uani 1 1 d .
C5 C 0.26813(10) 0.15474(8) 0.30753(10) 0.0333(2) Uani 1 1 d .
C6 C 0.23983(10) 0.14701(8) 0.43404(10) 0.0345(3) Uani 1 1 d .
C7 C 0.25365(10) 0.22092(9) 0.51712(10) 0.0355(3) Uani 1 1 d .
C8 C 0.20857(10) 0.18055(9) 0.62217(10) 0.0353(3) Uani 1 1 d .
C9 C 0.19435(11) 0.22091(9) 0.73425(11) 0.0400(3) Uani 1 1 d .
H4 H 0.2183 0.2871 0.7526 0.048 Uiso 1 1 calc R
C10 C 0.14395(11) 0.15962(10) 0.81606(10) 0.0411(3) Uani 1 1 d .
C11 C 0.12787(16) 0.29566(12) 0.95184(13) 0.0631(4) Uani 1 1 d .
H20 H 0.2057 0.3213 0.9408 0.095 Uiso 1 1 calc R
H3 H 0.1066 0.3078 1.0307 0.095 Uiso 1 1 calc R
H2 H 0.0732 0.3299 0.8995 0.095 Uiso 1 1 calc R
C12 C 0.16994(10) 0.08059(9) 0.59660(10) 0.0358(3) Uani 1 1 d .
C13 C 0.29744(12) 0.32488(9) 0.48650(11) 0.0431(3) Uani 1 1 d .
H16 H 0.3825 0.3275 0.4959 0.052 Uiso 1 1 calc R
H17 H 0.2643 0.3759 0.5369 0.052 Uiso 1 1 calc R
C14 C 0.25955(14) 0.34509(9) 0.36087(12) 0.0480(3) Uani 1 1 d .
H14 H 0.1744 0.3490 0.3541 0.058 Uiso 1 1 calc R
H15 H 0.2911 0.4102 0.3366 0.058 Uiso 1 1 calc R
C15 C 0.51065(12) -0.04939(10) 0.31090(13) 0.0475(3) Uani 1 1 d .
H8 H 0.5386 -0.1028 0.3575 0.057 Uiso 1 1 calc R
C16 C 0.41527(11) 0.00753(9) 0.34485(11) 0.0377(3) Uani 1 1 d .
H7 H 0.3791 -0.0082 0.4139 0.045 Uiso 1 1 calc R
C17 C 0.39082(12) 0.20499(10) 0.10638(11) 0.0435(3) Uani 1 1 d .
H10 H 0.3293 0.1853 0.0500 0.052 Uiso 1 1 calc R
H9 H 0.4567 0.2303 0.0636 0.052 Uiso 1 1 calc R
C18 C 0.34555(11) 0.28988(9) 0.18108(11) 0.0393(3) Uani 1 1 d .
C19 C 0.15766(11) 0.12634(10) 0.23234(11) 0.0415(3) Uani 1 1 d .
H11 H 0.1324 0.0588 0.2523 0.062 Uiso 1 1 calc R
H13 H 0.1760 0.1283 0.1515 0.062 Uiso 1 1 calc R
H12 H 0.0959 0.1742 0.2465 0.062 Uiso 1 1 calc R
C20 C 0.12123(11) 0.01873(10) 0.68069(11) 0.0417(3) Uani 1 1 d .
H18 H 0.0976 -0.0477 0.6635 0.050 Uiso 1 1 calc R
C21 C 0.10915(11) 0.05921(10) 0.79015(11) 0.0437(3) Uani 1 1 d .
H19 H 0.0773 0.0192 0.8480 0.052 Uiso 1 1 calc R

loop_
_atom_site_aniso_label
_atom_site_aniso_U_11
_atom_site_aniso_U_22
_atom_site_aniso_U_33
_atom_site_aniso_U_23
_atom_site_aniso_U_13
_atom_site_aniso_U_12
O1 0.0723(7) 0.0580(6) 0.0352(5) -0.0066(4) 0.0051(4) 0.0094(5)
O2 0.0637(6) 0.0375(5) 0.0557(6) 0.0172(4) -0.0032(5) -0.0046(4)
N1 0.0504(6) 0.0277(5) 0.0376(5) -0.0047(4) 0.0073(4) -0.0057(4)
N2 0.0501(6) 0.0257(5) 0.0428(6) 0.0036(4) 0.0045(4) 0.0002(4)
C1 0.0391(7) 0.0501(8) 0.0680(9) -0.0026(7) 0.0067(6) 0.0103(6)
C2 0.0412(7) 0.0533(8) 0.0461(7) -0.0010(6) 0.0084(6) 0.0011(6)
C3 0.0378(6) 0.0374(6) 0.0363(6) 0.0004(5) -0.0006(5) -0.0015(5)
C4 0.0329(6) 0.0291(5) 0.0350(6) -0.0022(4) -0.0023(4) -0.0012(4)
C5 0.0375(6) 0.0254(5) 0.0369(6) 0.0020(4) 0.0016(5) -0.0004(4)
C6 0.0382(6) 0.0264(5) 0.0390(6) -0.0003(4) 0.0029(5) 0.0005(4)
C7 0.0388(6) 0.0285(5) 0.0393(6) -0.0025(5) 0.0016(5) 0.0019(5)
C8 0.0364(6) 0.0304(6) 0.0389(6) -0.0021(5) 0.0006(5) 0.0035(5)
C9 0.0447(7) 0.0347(6) 0.0402(6) -0.0059(5) -0.0023(5) 0.0058(5)
C10 0.0414(7) 0.0471(7) 0.0347(6) -0.0033(5) -0.0006(5) 0.0108(5)
C11 0.0865(12) 0.0604(9) 0.0418(7) -0.0122(7) -0.0054(7) 0.0277(8)
C12 0.0372(6) 0.0330(6) 0.0375(6) -0.0025(5) 0.0039(5) 0.0017(5)
C13 0.0522(7) 0.0280(6) 0.0495(7) -0.0060(5) 0.0068(6) -0.0022(5)
C14 0.0641(9) 0.0257(6) 0.0545(8) 0.0029(5) 0.0071(6) 0.0060(6)
C15 0.0429(7) 0.0391(7) 0.0604(8) 0.0079(6) -0.0019(6) 0.0077(5)
C16 0.0390(6) 0.0326(6) 0.0414(6) 0.0033(5) 0.0002(5) -0.0004(5)
C17 0.0466(7) 0.0468(7) 0.0372(6) 0.0084(5) 0.0032(5) -0.0003(6)
C18 0.0395(6) 0.0354(6) 0.0425(6) 0.0089(5) -0.0061(5) -0.0024(5)
C19 0.0380(6) 0.0414(7) 0.0449(7) 0.0021(5) -0.0016(5) 0.0011(5)
C20 0.0454(7) 0.0357(6) 0.0443(7) 0.0002(5) 0.0061(5) -0.0032(5)
C21 0.0446(7) 0.0472(7) 0.0398(6) 0.0049(5) 0.0065(5) 0.0022(6)

loop_
_atom_type_symbol
_atom_type_description
_atom_type_scat_dispersion_real
_atom_type_scat_dispersion_imag
_atom_type_scat_source
C C 0.0033 0.0016 'International Tables Vol C Tables 4.2.6.8 and 6.1.1.4'
H H 0.0000 0.0000 'International Tables Vol C Tables 4.2.6.8 and 6.1.1.4'
N N 0.0061 0.0033 'International Tables Vol C Tables 4.2.6.8 and 6.1.1.4'
O O 0.0106 0.0060 'International Tables Vol C Tables 4.2.6.8 and 6.1.1.4'

loop_
_geom_angle_atom_site_label_1
_geom_angle_atom_site_label_2
_geom_angle_atom_site_label_3
_geom_angle
C10 O1 C11 116.92(11)
C12 N1 C6 108.38(9)
C12 N1 H5 125.8
C6 N1 H5 125.8
C18 N2 C14 118.69(10)
C18 N2 C5 120.18(10)
C14 N2 C5 119.52(10)
C15 C1 C2 119.82(12)
C15 C1 H1 120.1
C2 C1 H1 120.1
C1 C2 C3 120.54(12)
C1 C2 H6 119.7
C3 C2 H6 119.7
C2 C3 C4 119.78(11)
C2 C3 C17 121.18(11)
C4 C3 C17 118.94(11)
C3 C4 C16 119.18(11)
C3 C4 C5 117.31(10)
C16 C4 C5 123.50(10)
C6 C5 N2 107.49(9)
C6 C5 C4 112.75(9)
N2 C5 C4 107.13(9)
C6 C5 C19 108.97(10)
N2 C5 C19 109.48(9)
C4 C5 C19 110.92(9)
C7 C6 N1 109.90(10)
C7 C6 C5 127.23(10)
N1 C6 C5 122.79(10)
C6 C7 C8 107.01(10)
C6 C7 C13 120.78(11)
C8 C7 C13 131.91(11)
C12 C8 C9 119.63(11)
C12 C8 C7 106.66(10)
C9 C8 C7 133.68(11)
C10 C9 C8 118.09(11)
C10 C9 H4 121.0
C8 C9 H4 121.0
C9 C10 O1 123.91(12)
C9 C10 C21 121.55(11)
O1 C10 C21 114.53(12)
O1 C11 H20 109.5
O1 C11 H3 109.5
H20 C11 H3 109.5
O1 C11 H2 109.5
H20 C11 H2 109.5
H3 C11 H2 109.5
N1 C12 C20 130.25(11)
N1 C12 C8 108.04(10)
C20 C12 C8 121.71(11)
C7 C13 C14 107.34(10)
C7 C13 H16 110.2
C14 C13 H16 110.2
C7 C13 H17 110.2
C14 C13 H17 110.2
H16 C13 H17 108.5
N2 C14 C13 110.91(10)
N2 C14 H14 109.5
C13 C14 H14 109.5
N2 C14 H15 109.5
C13 C14 H15 109.5
H14 C14 H15 108.0
C1 C15 C16 120.30(12)
C1 C15 H8 119.8
C16 C15 H8 119.8
C15 C16 C4 120.34(12)
C15 C16 H7 119.8
C4 C16 H7 119.8
C3 C17 C18 113.61(10)
C3 C17 H10 108.8
C18 C17 H10 108.8
C3 C17 H9 108.8
C18 C17 H9 108.8
H10 C17 H9 107.7
O2 C18 N2 122.69(12)
O2 C18 C17 119.96(12)
N2 C18 C17 117.34(10)
C5 C19 H11 109.5
C5 C19 H13 109.5
H11 C19 H13 109.5
C5 C19 H12 109.5
H11 C19 H12 109.5
H13 C19 H12 109.5
C21 C20 C12 117.78(12)
C21 C20 H18 121.1
C12 C20 H18 121.1
C20 C21 C10 121.21(12)
C20 C21 H19 119.4
C10 C21 H19 119.4

loop_
_geom_bond_atom_site_label_1
_geom_bond_atom_site_label_2
_geom_bond_distance
O1 C10 1.3809(15)
O1 C11 1.4116(18)
O2 C18 1.2307(14)
N1 C12 1.3759(15)
N1 C6 1.3787(14)
N1 H5 0.8600
N2 C18 1.3499(16)
N2 C14 1.4730(16)
N2 C5 1.5022(14)
C1 C15 1.375(2)
C1 C2 1.381(2)
C1 H1 0.9300
C2 C3 1.3901(18)
C2 H6 0.9300
C3 C4 1.3907(17)
C3 C17 1.5019(17)
C4 C16 1.3938(16)
C4 C5 1.5325(16)
C5 C6 1.5041(16)
C5 C19 1.5432(16)
C6 C7 1.3645(16)
C7 C8 1.4305(16)
C7 C13 1.4965(16)
C8 C12 1.4086(16)
C8 C9 1.4071(16)
C9 C10 1.3776(18)
C9 H4 0.9300
C10 C21 1.4023(19)
C11 H20 0.9600
C11 H3 0.9600
C11 H2 0.9600
C12 C20 1.3921(17)
C13 C14 1.5140(19)
C13 H16 0.9700
C13 H17 0.9700
C14 H14 0.9700
C14 H15 0.9700
C15 C16 1.3849(18)
C15 H8 0.9300
C16 H7 0.9300
C17 C18 1.5073(18)
C17 H10 0.9700
C17 H9 0.9700
C19 H11 0.9600
C19 H13 0.9600
C19 H12 0.9600
C20 C21 1.3764(17)
C20 H18 0.9300
C21 H19 0.9300

loop_
_geom_torsion_atom_site_label_1
_geom_torsion_atom_site_label_2
_geom_torsion_atom_site_label_3
_geom_torsion_atom_site_label_4
_geom_torsion
C15 C1 C2 C3 -1.0(2)
C1 C2 C3 C4 -0.78(19)
C1 C2 C3 C17 175.62(13)
C2 C3 C4 C16 1.92(17)
C17 C3 C4 C16 -174.57(11)
C2 C3 C4 C5 -179.22(11)
C17 C3 C4 C5 4.29(16)
C18 N2 C5 C6 171.45(10)
C14 N2 C5 C6 -23.26(14)
C18 N2 C5 C4 50.03(14)
C14 N2 C5 C4 -144.68(11)
C18 N2 C5 C19 -70.32(14)
C14 N2 C5 C19 94.97(13)
C3 C4 C5 C6 -160.55(10)
C16 C4 C5 C6 18.26(15)
C3 C4 C5 N2 -42.50(13)
C16 C4 C5 N2 136.30(11)
C3 C4 C5 C19 76.93(13)
C16 C4 C5 C19 -104.26(13)
C12 N1 C6 C7 -0.49(14)
C12 N1 C6 C5 -177.48(10)
N2 C5 C6 C7 -6.80(16)
C4 C5 C6 C7 111.03(13)
C19 C5 C6 C7 -125.36(13)
N2 C5 C6 N1 169.64(10)
C4 C5 C6 N1 -72.53(14)
C19 C5 C6 N1 51.08(14)
N1 C6 C7 C8 -0.17(13)
C5 C6 C7 C8 176.65(11)
N1 C6 C7 C13 -174.50(11)
C5 C6 C7 C13 2.32(19)
C6 C7 C8 C12 0.75(13)
C13 C7 C8 C12 174.20(13)
C6 C7 C8 C9 -177.06(13)
C13 C7 C8 C9 -3.6(2)
C12 C8 C9 C10 0.88(17)
C7 C8 C9 C10 178.47(12)
C8 C9 C10 O1 179.95(11)
C8 C9 C10 C21 1.01(18)
C11 O1 C10 C9 17.65(19)
C11 O1 C10 C21 -163.35(13)
C6 N1 C12 C20 -179.81(13)
C6 N1 C12 C8 0.96(13)
C9 C8 C12 N1 177.13(11)
C7 C8 C12 N1 -1.05(13)
C9 C8 C12 C20 -2.18(18)
C7 C8 C12 C20 179.64(11)
C6 C7 C13 C14 29.11(16)
C8 C7 C13 C14 -143.60(13)
C18 N2 C14 C13 -137.90(12)
C5 N2 C14 C13 56.59(15)
C7 C13 C14 N2 -55.33(14)
C2 C1 C15 C16 1.6(2)
C1 C15 C16 C4 -0.5(2)
C3 C4 C16 C15 -1.31(18)
C5 C4 C16 C15 179.91(11)
C2 C3 C17 C18 -145.05(12)
C4 C3 C17 C18 31.38(16)
C14 N2 C18 O2 -0.81(19)
C5 N2 C18 O2 164.61(11)
C14 N2 C18 C17 178.18(11)
C5 N2 C18 C17 -16.41(16)
C3 C17 C18 O2 153.49(12)
C3 C17 C18 N2 -25.53(16)
N1 C12 C20 C21 -177.64(12)
C8 C12 C20 C21 1.50(19)
C12 C20 C21 C10 0.42(19)
C9 C10 C21 C20 -1.7(2)
O1 C10 C21 C20 179.26(11)
